data_7216456
loop_
_publ_author_name
'Gao, Guang-Gang'
'Song, Chao-Yu'
'Zong, Xi-Ming'
'Chai, Dong-Feng'
'Liu, Hong'
'Zou, Yu-Long'
'Liu, Jian-Xun'
'Qiu, Yun-Feng'

_publ_section_title
;
 Solvent-controlled 3D lanthanide--polyoxometalate frameworks: reduction
 and stabilization of Ag nanocomposites and catalytic properties
;
_journal_issue 23
_journal_name_full CrystEngComm
_journal_page_first 5150
_journal_paper_doi 10.1039/c4ce00403e
_journal_volume 16
_journal_year 2014
_chemical_formula_moiety C30H35K4La3N12O74SiW12
_chemical_formula_sum 'C30 H35 K4 La3 N12 O74 Si W12'
_chemical_formula_weight 4554.91
_chemical_name_systematic
;
 ?
;
_space_group_IT_number 148
_symmetry_cell_setting rhombohedral
_symmetry_space_group_name_Hall '-R 3'
_symmetry_space_group_name_H-M 'R -3 :H'
_atom_sites_solution_hydrogens geom
_atom_sites_solution_primary direct
_atom_sites_solution_secondary difmap
_audit_creation_method SHELXL-97
_cell_angle_alpha 90.00
_cell_angle_beta 90.00
_cell_angle_gamma 120.00
_cell_formula_units_Z 6
_cell_length_a 22.0842(2)
_cell_length_b 22.0842(2)
_cell_length_c 28.0921(6)
_cell_measurement_temperature 296(2)
_cell_volume 11865.3(3)
_computing_cell_refinement 'SMART (Bruker, 2007)'
_computing_data_collection 'SMART (Bruker, 2007)'
_computing_data_reduction 'SMART (Bruker, 2007)'
_computing_molecular_graphics 'SHELXL-97 (Sheldrick, 1997)'
_computing_publication_material 'SHELXL-97 (Sheldrick, 1997)'
_computing_structure_refinement 'SHELXL-97 (Sheldrick, 1997)'
_computing_structure_solution 'SHELXL-97 (Sheldrick, 1997)'
_diffrn_ambient_temperature 296(2)
_diffrn_measured_fraction_theta_full 0.989
_diffrn_measured_fraction_theta_max 0.989
_diffrn_measurement_device_type 'CCD area detector'
_diffrn_measurement_method '\f and \w scans'
_diffrn_radiation_monochromator graphite
_diffrn_radiation_source 'fine-focus sealed tube'
_diffrn_radiation_type MoK\a
_diffrn_radiation_wavelength 0.71073
_diffrn_reflns_av_R_equivalents 0.0436
_diffrn_reflns_av_sigmaI/netI 0.0390
_diffrn_reflns_limit_h_max 21
_diffrn_reflns_limit_h_min -24
_diffrn_reflns_limit_k_max 24
_diffrn_reflns_limit_k_min -23
_diffrn_reflns_limit_l_max 22
_diffrn_reflns_limit_l_min -31
_diffrn_reflns_number 16772
_diffrn_reflns_theta_full 23.45
_diffrn_reflns_theta_max 23.45
_diffrn_reflns_theta_min 2.17
_exptl_absorpt_coefficient_mu 19.304
_exptl_absorpt_correction_T_max 0.3073
_exptl_absorpt_correction_T_min 0.2484
_exptl_absorpt_correction_type multi-scan
_exptl_absorpt_process_details 'SADABS (Sheldrick, 2001)'
_exptl_crystal_colour yellow
_exptl_crystal_density_diffrn 3.824
_exptl_crystal_density_method 'not measured'
_exptl_crystal_description block
_exptl_crystal_F_000 11902
_exptl_crystal_size_max 0.10
_exptl_crystal_size_mid 0.08
_exptl_crystal_size_min 0.08
_refine_diff_density_max 1.928
_refine_diff_density_min -1.278
_refine_diff_density_rms 0.248
_refine_ls_extinction_method none
_refine_ls_goodness_of_fit_ref 1.011
_refine_ls_hydrogen_treatment constr
_refine_ls_matrix_type full
_refine_ls_number_parameters 397
_refine_ls_number_reflns 3855
_refine_ls_number_restraints 0
_refine_ls_restrained_S_all 1.011
_refine_ls_R_factor_all 0.0438
_refine_ls_R_factor_gt 0.0327
_refine_ls_shift/su_max 0.001
_refine_ls_shift/su_mean 0.000
_refine_ls_structure_factor_coef Fsqd
_refine_ls_weighting_details 'calc w=1/[\s^2^(Fo^2^)+(0.0330P)^2^+519.3617P] where P=(Fo^2^+2Fc^2^)/3'
_refine_ls_weighting_scheme calc
_refine_ls_wR_factor_gt 0.0716
_refine_ls_wR_factor_ref 0.0763
_reflns_number_gt 3219
_reflns_number_total 3855
_reflns_threshold_expression >2sigma(I)
_cod_data_source_file c4ce00403e2.cif
_cod_data_source_block 1
_cod_original_sg_symbol_H-M R-3
_cod_database_code 7216456

loop_
_symmetry_equiv_pos_as_xyz
'x, y, z'
'-y, x-y, z'
'-x+y, -x, z'
'x+2/3, y+1/3, z+1/3'
'-y+2/3, x-y+1/3, z+1/3'
'-x+y+2/3, -x+1/3, z+1/3'
'x+1/3, y+2/3, z+2/3'
'-y+1/3, x-y+2/3, z+2/3'
'-x+y+1/3, -x+2/3, z+2/3'
'-x, -y, -z'
'y, -x+y, -z'
'x-y, x, -z'
'-x+2/3, -y+1/3, -z+1/3'
'y+2/3, -x+y+1/3, -z+1/3'
'x-y+2/3, x+1/3, -z+1/3'
'-x+1/3, -y+2/3, -z+2/3'
'y+1/3, -x+y+2/3, -z+2/3'
'x-y+1/3, x+2/3, -z+2/3'

loop_
_atom_site_label
_atom_site_type_symbol
_atom_site_fract_x
_atom_site_fract_y
_atom_site_fract_z
_atom_site_U_iso_or_equiv
_atom_site_adp_type
_atom_site_occupancy
_atom_site_symmetry_multiplicity
_atom_site_calc_flag
_atom_site_refinement_flags
Si Si 0.6667 0.3333 0.1503(2) 0.0100(11) Uani 1 3 d S
W1 W 0.71508(2) 0.43470(2) 0.255271(18) 0.01521(14) Uani 1 1 d .
W2 W 0.51147(2) 0.33955(2) 0.148829(18) 0.01293(14) Uani 1 1 d .
W3 W 0.60949(2) 0.38708(2) 0.049199(18) 0.01647(14) Uani 1 1 d .
W4 W 0.66337(2) 0.49074(2) 0.146506(18) 0.01487(14) Uani 1 1 d .
La La 0.64247(3) 0.66089(3) 0.19302(3) 0.01468(18) Uani 1 1 d .
K1 K 0.24482(19) 0.29378(18) 0.28609(16) 0.0630(11) Uani 1 1 d .
O1 O 0.6274(4) 0.3737(4) 0.1306(3) 0.0169(18) Uani 1 1 d .
O2 O 0.6667 0.3333 0.2083(5) 0.011(3) Uani 1 3 d S
O3 O 0.7477(4) 0.3750(4) 0.2817(3) 0.0208(19) Uani 1 1 d .
O4 O 0.7456(4) 0.4990(5) 0.2955(3) 0.027(2) Uani 1 1 d .
O5 O 0.6738(4) 0.4677(4) 0.2096(3) 0.0179(19) Uani 1 1 d .
O6 O 0.4294(4) 0.3278(4) 0.1551(3) 0.024(2) Uani 1 1 d .
O7 O 0.5637(4) 0.4379(4) 0.1575(3) 0.0207(19) Uani 1 1 d .
O8 O 0.6750(4) 0.5735(4) 0.1521(3) 0.0192(19) Uani 1 1 d .
O9 O 0.6420(4) 0.4761(4) 0.0802(3) 0.0200(19) Uani 1 1 d .
O10 O 0.5225(4) 0.3563(4) 0.0809(3) 0.0172(18) Uani 1 1 d .
O11 O 0.4921(4) 0.2458(4) 0.1350(3) 0.0192(19) Uani 1 1 d .
O12 O 0.5916(4) 0.4065(4) -0.0050(3) 0.032(2) Uani 1 1 d .
O13 O 0.5881(4) 0.2936(4) 0.0428(3) 0.0209(19) Uani 1 1 d .
O14 O 0.5313(4) 0.3236(4) 0.2105(3) 0.0149(18) Uani 1 1 d .
O15 O 0.5324(4) 0.5674(4) 0.1561(3) 0.028(2) Uani 1 1 d .
O16 O 0.4329(4) 0.4677(4) 0.1539(3) 0.028(2) Uani 1 1 d .
O17 O 0.3570(4) 0.3642(4) 0.2255(3) 0.027(2) Uani 1 1 d .
O18 O 0.3969(4) 0.3280(4) 0.2847(3) 0.030(2) Uani 1 1 d .
O19 O 0.6776(4) 0.7143(5) 0.2750(3) 0.030(2) Uani 1 1 d .
O20 O 0.7503(4) 0.7596(4) 0.3355(3) 0.028(2) Uani 1 1 d .
O21 O 0.8672(5) 0.7808(5) 0.3594(3) 0.037(2) Uani 1 1 d .
H21 H 0.8282 0.7732 0.3518 0.055 Uiso 1 1 calc R
O22 O 0.9405(5) 0.7466(5) 0.3356(4) 0.038(2) Uani 1 1 d .
O23 O 0.5373(4) 0.6565(5) 0.2382(4) 0.036(2) Uani 1 1 d .
K2 K 0.4443(9) 0.5908(8) 0.1007(6) 0.096(5) Uiso 0.33 1 d P
O24 O 0.1761(16) 0.3650(16) 0.2937(11) 0.100(10) Uiso 0.50 1 d P
N1 N 0.5730(5) 0.5394(4) 0.2390(3) 0.015(2) Uani 1 1 d .
N2 N 0.5232(5) 0.4476(5) 0.2854(4) 0.020(2) Uani 1 1 d .
H2 H 0.5179 0.4198 0.3085 0.024 Uiso 1 1 calc R
N3 N 0.7491(5) 0.6533(5) 0.2403(4) 0.024(3) Uani 1 1 d .
N4 N 0.8494(5) 0.6639(5) 0.2634(4) 0.026(3) Uani 1 1 d .
H4 H 0.8853 0.6585 0.2643 0.031 Uiso 1 1 calc R
C1 C 0.5813(6) 0.5102(6) 0.2772(5) 0.021(3) Uani 1 1 d .
H1 H 0.6213 0.5297 0.2960 0.025 Uiso 1 1 calc R
C2 C 0.5064(6) 0.4932(6) 0.2212(4) 0.017(3) Uani 1 1 d .
C3 C 0.4739(5) 0.4356(6) 0.2509(4) 0.017(3) Uani 1 1 d .
C4 C 0.4885(6) 0.5097(6) 0.1751(5) 0.020(3) Uani 1 1 d .
C5 C 0.4038(6) 0.3707(6) 0.2530(5) 0.020(3) Uani 1 1 d .
C6 C 0.7968(6) 0.6347(6) 0.2325(5) 0.027(3) Uani 1 1 d .
H6 H 0.7938 0.6047 0.2083 0.032 Uiso 1 1 calc R
C7 C 0.8358(6) 0.7038(6) 0.2930(5) 0.023(3) Uani 1 1 d .
C8 C 0.7741(6) 0.6966(6) 0.2787(5) 0.019(3) Uani 1 1 d .
C9 C 0.7309(6) 0.7263(6) 0.2975(5) 0.022(3) Uani 1 1 d .
C10 C 0.8865(7) 0.7466(6) 0.3309(5) 0.027(3) Uani 1 1 d .
O25 O 0.425(3) 0.714(3) 0.081(2) 0.130(19) Uiso 0.33 1 d P

loop_
_atom_site_aniso_label
_atom_site_aniso_U_11
_atom_site_aniso_U_22
_atom_site_aniso_U_33
_atom_site_aniso_U_23
_atom_site_aniso_U_13
_atom_site_aniso_U_12
Si 0.0113(16) 0.0113(16) 0.007(3) 0.000 0.000 0.0057(8)
W1 0.0187(3) 0.0139(3) 0.0133(3) -0.0020(2) -0.0021(2) 0.0083(2)
W2 0.0099(2) 0.0136(2) 0.0171(3) -0.0003(2) -0.00109(19) 0.00718(19)
W3 0.0206(3) 0.0184(3) 0.0129(3) 0.0003(2) -0.0034(2) 0.0116(2)
W4 0.0168(3) 0.0111(2) 0.0186(3) 0.0014(2) 0.0012(2) 0.0084(2)
La 0.0116(3) 0.0100(3) 0.0203(5) 0.0017(3) -0.0002(3) 0.0038(3)
K1 0.049(2) 0.039(2) 0.074(3) -0.016(2) 0.000(2) 0.0013(17)
O1 0.018(4) 0.016(4) 0.018(5) 0.001(4) 0.002(4) 0.010(4)
O2 0.010(4) 0.010(4) 0.014(8) 0.000 0.000 0.005(2)
O3 0.021(4) 0.023(4) 0.021(5) 0.002(4) 0.004(4) 0.012(4)
O4 0.023(5) 0.042(5) 0.015(5) -0.001(4) -0.001(4) 0.015(4)
O5 0.016(4) 0.020(4) 0.021(5) 0.012(4) 0.008(4) 0.012(4)
O6 0.022(4) 0.024(5) 0.031(6) -0.001(4) -0.004(4) 0.015(4)
O7 0.014(4) 0.021(4) 0.028(6) -0.004(4) 0.001(4) 0.008(4)
O8 0.025(4) 0.023(4) 0.017(5) -0.003(4) 0.000(4) 0.017(4)
O9 0.025(4) 0.015(4) 0.020(5) -0.003(4) -0.003(4) 0.010(4)
O10 0.018(4) 0.021(4) 0.009(5) -0.005(4) -0.004(3) 0.007(4)
O11 0.019(4) 0.016(4) 0.017(5) -0.004(4) -0.005(4) 0.005(4)
O12 0.033(5) 0.036(5) 0.027(6) 0.008(4) 0.003(4) 0.019(4)
O13 0.018(4) 0.020(4) 0.025(5) -0.004(4) -0.002(4) 0.010(4)
O14 0.018(4) 0.012(4) 0.019(5) -0.004(3) -0.002(3) 0.010(3)
O15 0.017(4) 0.012(4) 0.039(6) 0.005(4) -0.008(4) -0.005(4)
O16 0.024(5) 0.018(4) 0.031(6) 0.001(4) -0.014(4) 0.002(4)
O17 0.017(4) 0.031(5) 0.023(6) 0.001(4) 0.001(4) 0.003(4)
O18 0.030(5) 0.023(5) 0.027(6) 0.009(4) -0.006(4) 0.005(4)
O19 0.023(5) 0.041(5) 0.029(6) -0.007(4) -0.006(4) 0.017(4)
O20 0.027(5) 0.034(5) 0.025(6) -0.002(5) 0.007(4) 0.016(4)
O21 0.031(5) 0.045(6) 0.025(6) -0.012(5) -0.010(4) 0.012(5)
O22 0.029(5) 0.038(6) 0.048(7) -0.010(5) -0.023(5) 0.017(5)
O23 0.025(5) 0.038(5) 0.049(7) 0.009(5) 0.013(5) 0.018(4)
N1 0.021(5) 0.010(5) 0.013(6) 0.000(4) -0.002(4) 0.006(4)
N2 0.019(5) 0.021(5) 0.019(6) 0.012(5) 0.002(5) 0.009(5)
N3 0.025(6) 0.020(5) 0.033(8) -0.008(5) -0.007(5) 0.015(5)
N4 0.021(6) 0.023(6) 0.036(7) -0.007(5) -0.008(5) 0.013(5)
C1 0.021(7) 0.021(6) 0.020(8) 0.004(6) 0.001(6) 0.009(6)
C2 0.018(6) 0.018(6) 0.022(8) 0.001(5) 0.002(5) 0.013(5)
C3 0.011(6) 0.017(6) 0.023(8) -0.001(5) -0.003(5) 0.007(5)
C4 0.017(6) 0.015(6) 0.030(9) -0.002(6) 0.001(6) 0.009(6)
C5 0.016(6) 0.024(7) 0.019(8) -0.003(6) 0.004(6) 0.010(5)
C6 0.025(7) 0.014(6) 0.043(10) -0.003(6) -0.002(7) 0.010(6)
C7 0.022(7) 0.022(7) 0.028(8) -0.003(6) -0.007(6) 0.012(6)
C8 0.024(7) 0.012(6) 0.020(8) 0.008(5) 0.006(6) 0.009(5)
C9 0.024(7) 0.018(6) 0.022(9) 0.001(6) 0.005(6) 0.008(5)
C10 0.036(8) 0.025(7) 0.021(8) 0.006(6) 0.005(6) 0.017(6)

loop_
_atom_type_symbol
_atom_type_description
_atom_type_scat_dispersion_real
_atom_type_scat_dispersion_imag
_atom_type_scat_source
Si Si 0.0817 0.0704 'International Tables Vol C Tables 4.2.6.8 and 6.1.1.4'
W W -0.8490 6.8722 'International Tables Vol C Tables 4.2.6.8 and 6.1.1.4'
La La -0.2871 2.4523 'International Tables Vol C Tables 4.2.6.8 and 6.1.1.4'
K K 0.2009 0.2494 'International Tables Vol C Tables 4.2.6.8 and 6.1.1.4'
O O 0.0106 0.0060 'International Tables Vol C Tables 4.2.6.8 and 6.1.1.4'
N N 0.0061 0.0033 'International Tables Vol C Tables 4.2.6.8 and 6.1.1.4'
C C 0.0033 0.0016 'International Tables Vol C Tables 4.2.6.8 and 6.1.1.4'
H H 0.0000 0.0000 'International Tables Vol C Tables 4.2.6.8 and 6.1.1.4'

loop_
_geom_angle_atom_site_label_1
_geom_angle_atom_site_label_2
_geom_angle_atom_site_label_3
_geom_angle
_geom_angle_site_symmetry_1
_geom_angle_site_symmetry_3
O1 Si O1 109.0(3) 2_655 3_665
O1 Si O1 109.0(3) 2_655 .
O1 Si O1 109.0(3) 3_665 .
O1 Si O2 109.9(3) 2_655 .
O1 Si O2 109.9(3) 3_665 .
O1 Si O2 109.9(3) . .
O4 W1 O3 100.3(4) . 2_655
O4 W1 O5 101.4(4) . .
O3 W1 O5 90.5(3) 2_655 .
O4 W1 O3 100.9(4) . .
O3 W1 O3 88.4(5) 2_655 .
O5 W1 O3 157.5(3) . .
O4 W1 O14 101.9(4) . 3_665
O3 W1 O14 157.8(3) 2_655 3_665
O5 W1 O14 85.0(3) . 3_665
O3 W1 O14 87.6(3) . 3_665
O4 W1 O2 171.6(4) . .
O3 W1 O2 73.8(3) 2_655 .
O5 W1 O2 84.8(3) . .
O3 W1 O2 73.3(3) . .
O14 W1 O2 84.1(3) 3_665 .
O6 W2 O14 101.9(4) . .
O6 W2 O7 98.8(3) . .
O14 W2 O7 91.8(3) . .
O6 W2 O11 102.1(3) . .
O14 W2 O11 86.0(3) . .
O7 W2 O11 159.0(3) . .
O6 W2 O10 98.9(4) . .
O14 W2 O10 159.0(3) . .
O7 W2 O10 87.8(3) . .
O11 W2 O10 86.9(3) . .
O6 W2 O1 168.8(3) . .
O14 W2 O1 86.6(3) . .
O7 W2 O1 73.6(3) . .
O11 W2 O1 85.5(3) . .
O10 W2 O1 73.1(3) . .
O12 W3 O13 103.4(4) . .
O12 W3 O10 101.0(4) . .
O13 W3 O10 89.8(3) . .
O12 W3 O13 102.1(4) . 3_665
O13 W3 O13 86.6(4) . 3_665
O10 W3 O13 156.8(3) . 3_665
O12 W3 O9 99.4(4) . .
O13 W3 O9 157.1(3) . .
O10 W3 O9 87.0(3) . .
O13 W3 O9 87.5(3) 3_665 .
O12 W3 O1 169.4(3) . .
O13 W3 O1 85.5(3) . .
O10 W3 O1 72.9(3) . .
O13 W3 O1 84.0(3) 3_665 .
O9 W3 O1 72.0(3) . .
O12 W3 K1 67.9(3) . 15
O13 W3 K1 167.9(2) . 15
O10 W3 K1 83.8(2) . 15
O13 W3 K1 103.3(2) 3_665 15
O9 W3 K1 33.1(2) . 15
O1 W3 K1 102.46(18) . 15
O8 W4 O11 102.9(3) . 3_665
O8 W4 O5 103.2(4) . .
O11 W4 O5 87.4(3) 3_665 .
O8 W4 O9 99.3(3) . .
O11 W4 O9 90.8(3) 3_665 .
O5 W4 O9 157.3(3) . .
O8 W4 O7 98.5(3) . .
O11 W4 O7 158.6(3) 3_665 .
O5 W4 O7 86.7(3) . .
O9 W4 O7 86.7(3) . .
O8 W4 O1 168.5(3) . .
O11 W4 O1 86.0(3) 3_665 .
O5 W4 O1 84.3(3) . .
O9 W4 O1 73.0(3) . .
O7 W4 O1 73.0(3) . .
O8 W4 K1 57.6(3) . 15
O11 W4 K1 107.4(2) 3_665 15
O5 W4 K1 157.4(2) . 15
O9 W4 K1 42.7(2) . 15
O7 W4 K1 85.0(3) . 15
O1 W4 K1 113.1(2) . 15
O17 La O16 71.1(3) 15 15
O17 La O15 76.8(3) 15 .
O16 La O15 101.6(3) 15 .
O17 La O19 142.5(3) 15 .
O16 La O19 81.6(3) 15 .
O15 La O19 135.2(3) . .
O17 La O6 70.0(3) 15 15
O16 La O6 74.0(3) 15 15
O15 La O6 146.1(3) . 15
O19 La O6 78.2(3) . 15
O17 La O23 120.0(3) 15 .
O16 La O23 67.0(3) 15 .
O15 La O23 72.0(3) . .
O19 La O23 68.5(3) . .
O6 La O23 131.3(3) 15 .
O17 La O8 73.0(3) 15 .
O16 La O8 143.8(3) 15 .
O15 La O8 73.9(3) . .
O19 La O8 127.4(3) . .
O6 La O8 89.9(2) 15 .
O23 La O8 138.6(3) . .
O17 La N1 132.3(3) 15 .
O16 La N1 137.9(3) 15 .
O15 La N1 62.4(3) . .
O19 La N1 85.2(3) . .
O6 La N1 141.3(3) 15 .
O23 La N1 70.9(3) . .
O8 La N1 72.8(3) . .
O17 La N3 117.3(3) 15 .
O16 La N3 127.6(3) 15 .
O15 La N3 130.7(3) . .
O19 La N3 61.4(3) . .
O6 La N3 63.7(3) 15 .
O23 La N3 122.1(3) . .
O8 La N3 67.4(3) . .
N1 La N3 77.7(3) . .
O17 La K1 34.51(19) 15 15
O16 La K1 101.3(2) 15 15
O15 La K1 53.3(2) . 15
O19 La K1 170.6(2) . 15
O6 La K1 93.9(2) 15 15
O23 La K1 120.9(2) . 15
O8 La K1 46.65(18) . 15
N1 La K1 98.2(2) . 15
N3 La K1 110.6(2) . 15
O17 La K2 62.5(3) 15 .
O16 La K2 73.2(3) 15 .
O15 La K2 28.9(3) . .
O19 La K2 133.2(3) . .
O6 La K2 128.6(3) 15 .
O23 La K2 65.5(3) . .
O8 La K2 93.9(3) . .
N1 La K2 87.9(3) . .
N3 La K2 159.0(3) . .
K1 La K2 56.0(2) 15 .
O24 K1 O22 136.9(7) . 2_655
O24 K1 O20 69.1(7) . 18_545
O22 K1 O20 107.9(3) 2_655 18_545
O24 K1 O9 101.9(7) . 14_455
O22 K1 O9 72.4(3) 2_655 14_455
O20 K1 O9 167.7(3) 18_545 14_455
O24 K1 O17 109.3(7) . .
O22 K1 O17 111.7(3) 2_655 .
O20 K1 O17 77.0(3) 18_545 .
O9 K1 O17 114.6(3) 14_455 .
O24 K1 O18 136.9(7) . .
O22 K1 O18 71.9(3) 2_655 .
O20 K1 O18 71.2(3) 18_545 .
O9 K1 O18 119.5(3) 14_455 .
O17 K1 O18 44.4(2) . .
O24 K1 O24 50.8(11) . 16
O22 K1 O24 86.7(6) 2_655 16
O20 K1 O24 71.9(6) 18_545 16
O9 K1 O24 95.9(6) 14_455 16
O17 K1 O24 147.6(6) . 16
O18 K1 O24 128.5(6) . 16
O24 K1 O19 86.0(7) . 18_545
O22 K1 O19 69.2(3) 2_655 18_545
O20 K1 O19 43.2(3) 18_545 18_545
O9 K1 O19 130.2(3) 14_455 18_545
O17 K1 O19 108.3(3) . 18_545
O18 K1 O19 76.5(3) . 18_545
O24 K1 O19 52.0(6) 16 18_545
O24 K1 C5 120.4(7) . .
O22 K1 C5 94.5(3) 2_655 .
O20 K1 C5 67.2(3) 18_545 .
O9 K1 C5 125.1(3) 14_455 .
O17 K1 C5 22.7(3) . .
O18 K1 C5 23.0(3) . .
O24 K1 C5 137.4(6) 16 .
O19 K1 C5 88.7(3) 18_545 .
O24 K1 C9 82.6(7) . 18_545
O22 K1 C9 85.8(3) 2_655 18_545
O20 K1 C9 22.4(3) 18_545 18_545
O9 K1 C9 152.7(3) 14_455 18_545
O17 K1 C9 88.4(3) . 18_545
O18 K1 C9 66.3(3) . 18_545
O24 K1 C9 65.8(6) 16 18_545
O19 K1 C9 22.5(3) 18_545 18_545
C5 K1 C9 71.8(3) . 18_545
O24 K1 O8 114.4(7) . 14_455
O22 K1 O8 97.1(3) 2_655 14_455
O20 K1 O8 136.2(3) 18_545 14_455
O9 K1 O8 54.6(2) 14_455 14_455
O17 K1 O8 60.3(2) . 14_455
O18 K1 O8 83.7(2) . 14_455
O24 K1 O8 146.5(6) 16 14_455
O19 K1 O8 158.6(3) 18_545 14_455
C5 K1 O8 75.7(3) . 14_455
C9 K1 O8 147.4(3) 18_545 14_455
O24 K1 W4 107.1(7) . 14_455
O22 K1 W4 87.8(2) 2_655 14_455
O20 K1 W4 160.8(3) 18_545 14_455
O9 K1 W4 28.31(17) 14_455 14_455
O17 K1 W4 87.1(2) . 14_455
O18 K1 W4 104.6(2) . 14_455
O24 K1 W4 121.2(6) 16 14_455
O19 K1 W4 155.7(2) 18_545 14_455
C5 K1 W4 101.4(2) . 14_455
C9 K1 W4 170.2(2) 18_545 14_455
O8 K1 W4 26.76(13) 14_455 14_455
Si O1 W2 123.3(4) . .
Si O1 W4 124.3(4) . .
W2 O1 W4 91.6(3) . .
Si O1 W3 124.6(4) . .
W2 O1 W3 91.6(3) . .
W4 O1 W3 91.8(3) . .
Si O2 W1 124.2(3) . 3_665
Si O2 W1 124.2(3) . .
W1 O2 W1 91.5(4) 3_665 .
Si O2 W1 124.2(3) . 2_655
W1 O2 W1 91.5(4) 3_665 2_655
W1 O2 W1 91.5(4) . 2_655
W1 O3 W1 121.4(4) 3_665 .
W4 O5 W1 151.1(4) . .
W2 O6 La 156.5(4) . 14_455
W2 O7 W4 121.9(4) . .
W4 O8 La 150.0(4) . .
W4 O8 K1 95.6(3) . 15
La O8 K1 96.9(2) . 15
W4 O9 W3 123.2(4) . .
W4 O9 K1 109.0(3) . 15
W3 O9 K1 124.1(4) . 15
W3 O10 W2 122.4(4) . .
W4 O11 W2 149.6(4) 2_655 .
W3 O12 K2 167.3(6) . 10_665
W3 O13 W3 150.9(4) . 2_655
W2 O14 W1 151.7(4) . 2_655
C4 O15 La 126.4(8) . .
C4 O15 K2 99.9(8) . .
La O15 K2 124.9(5) . .
C4 O16 La 154.1(8) . 14_455
C4 O16 K2 87.6(7) . .
La O16 K2 118.0(4) 14_455 .
C5 O17 La 141.2(8) . 14_455
C5 O17 K1 98.1(7) . .
La O17 K1 115.2(3) 14_455 .
C5 O18 K1 84.2(7) . .
C9 O19 La 126.9(8) . .
C9 O19 K1 79.8(7) . 17
La O19 K1 146.0(3) . 17
C9 O20 K1 101.7(7) . 17
C10 O22 K1 142.4(9) . 3_665
La O23 K2 117.8(5) . 15
O15 K2 O12 141.5(7) . 10_665
O15 K2 O24 77.8(8) . 15
O12 K2 O24 66.5(8) 10_665 15
O15 K2 O23 101.7(6) . 14_455
O12 K2 O23 81.3(5) 10_665 14_455
O24 K2 O23 72.2(8) 15 14_455
O15 K2 O25 135.4(13) . .
O12 K2 O25 68.5(12) 10_665 .
O24 K2 O25 131.1(15) 15 .
O23 K2 O25 118.2(12) 14_455 .
O15 K2 O16 44.9(3) . .
O12 K2 O16 126.8(6) 10_665 .
O24 K2 O16 70.0(8) 15 .
O23 K2 O16 57.0(4) 14_455 .
O25 K2 O16 158.0(13) . .
O15 K2 C4 23.0(3) . .
O12 K2 C4 143.4(7) 10_665 .
O24 K2 C4 78.0(8) 15 .
O23 K2 C4 79.9(5) 14_455 .
O25 K2 C4 147.9(13) . .
O16 K2 C4 23.1(3) . .
O15 K2 O25 150.7(12) . 3_565
O12 K2 O25 63.4(11) 10_665 3_565
O24 K2 O25 114.4(13) 15 3_565
O23 K2 O25 61.0(10) 14_455 3_565
O25 K2 O25 57(2) . 3_565
O16 K2 O25 111.9(11) . 3_565
C4 K2 O25 129.7(12) . 3_565
O15 K2 K1 55.9(3) . 15
O12 K2 K1 86.4(4) 10_665 15
O24 K2 K1 38.4(7) 15 15
O23 K2 K1 107.5(5) 14_455 15
O25 K2 K1 122.0(12) . 15
O16 K2 K1 77.7(4) . 15
C4 K2 K1 70.0(4) . 15
O25 K2 K1 148.3(12) 3_565 15
O15 K2 La 26.2(2) . .
O12 K2 La 139.2(5) 10_665 .
O24 K2 La 92.8(7) 15 .
O23 K2 La 127.2(5) 14_455 .
O25 K2 La 109.7(12) . .
O16 K2 La 70.2(4) . .
C4 K2 La 47.3(3) . .
O25 K2 La 152.1(12) 3_565 .
K1 K2 La 59.2(2) 15 .
K1 O24 K2 100.7(10) . 14_455
K1 O24 K1 129.2(11) . 16
K2 O24 K1 123.1(11) 14_455 16
C1 N1 C2 106.7(9) . .
C1 N1 La 137.7(7) . .
C2 N1 La 115.4(7) . .
C1 N2 C3 109.2(10) . .
C6 N3 C8 103.9(10) . .
C6 N3 La 140.2(9) . .
C8 N3 La 113.3(7) . .
C6 N4 C7 107.0(10) . .
N1 C1 N2 110.3(10) . .
C3 C2 N1 109.2(10) . .
C3 C2 C4 133.4(11) . .
N1 C2 C4 116.9(10) . .
N2 C3 C2 104.5(9) . .
N2 C3 C5 119.7(10) . .
C2 C3 C5 135.9(11) . .
O16 C4 O15 121.0(12) . .
O16 C4 C2 121.5(11) . .
O15 C4 C2 117.4(10) . .
O16 C4 K2 69.3(7) . .
O15 C4 K2 57.2(7) . .
C2 C4 K2 156.7(8) . .
O17 C5 O18 125.2(11) . .
O17 C5 C3 119.3(11) . .
O18 C5 C3 115.4(11) . .
O17 C5 K1 59.2(6) . .
O18 C5 K1 72.8(6) . .
C3 C5 K1 149.5(8) . .
N3 C6 N4 112.3(11) . .
C8 C7 N4 106.2(11) . .
C8 C7 C10 133.0(12) . .
N4 C7 C10 120.7(10) . .
C7 C8 N3 110.5(11) . .
C7 C8 C9 131.9(12) . .
N3 C8 C9 117.5(11) . .
O19 C9 O20 124.8(11) . .
O19 C9 C8 118.1(12) . .
O20 C9 C8 117.1(11) . .
O19 C9 K1 77.7(7) . 17
O20 C9 K1 55.9(6) . 17
C8 C9 K1 144.6(8) . 17
O22 C10 O21 122.9(13) . .
O22 C10 C7 120.8(12) . .
O21 C10 C7 116.3(11) . .
K2 O25 K2 159(2) . 2_665

loop_
_geom_bond_atom_site_label_1
_geom_bond_atom_site_label_2
_geom_bond_distance
_geom_bond_site_symmetry_2
Si O1 1.621(8) 2_655
Si O1 1.621(8) 3_665
Si O1 1.621(7) .
Si O2 1.630(14) .
W1 O4 1.670(9) .
W1 O3 1.913(8) 2_655
W1 O5 1.916(7) .
W1 O3 1.938(7) .
W1 O14 1.942(7) 3_665
W1 O2 2.346(7) .
W2 O6 1.707(8) .
W2 O14 1.864(8) .
W2 O7 1.897(7) .
W2 O11 1.933(7) .
W2 O10 1.936(8) .
W2 O1 2.335(7) .
W3 O12 1.681(9) .
W3 O13 1.882(7) .
W3 O10 1.908(7) .
W3 O13 1.914(7) 3_665
W3 O9 1.932(7) .
W3 O1 2.365(8) .
W3 K1 4.132(3) 15
W4 O8 1.721(7) .
W4 O11 1.862(8) 3_665
W4 O5 1.890(8) .
W4 O9 1.908(8) .
W4 O7 1.932(7) .
W4 O1 2.336(7) .
W4 K1 3.804(4) 15
La O17 2.458(9) 15
La O16 2.481(8) 15
La O15 2.496(8) .
La O19 2.526(9) .
La O6 2.589(7) 15
La O23 2.606(8) .
La O8 2.637(7) .
La N1 2.665(9) .
La N3 2.780(10) .
La K1 4.406(4) 15
La K2 4.637(17) .
K1 O24 2.68(3) .
K1 O22 2.693(11) 2_655
K1 O20 2.702(9) 18_545
K1 O9 2.726(8) 14_455
K1 O17 2.757(9) .
K1 O18 3.052(10) .
K1 O24 3.17(3) 16
K1 O19 3.174(10) 18_545
K1 C5 3.179(12) .
K1 C9 3.197(13) 18_545
K1 O8 3.227(9) 14_455
K1 W4 3.804(4) 14_455
O2 W1 2.346(7) 3_665
O2 W1 2.346(7) 2_655
O3 W1 1.913(8) 3_665
O6 La 2.589(7) 14_455
O8 K1 3.227(9) 15
O9 K1 2.727(8) 15
O11 W4 1.862(8) 2_655
O12 K2 2.81(2) 10_665
O13 W3 1.914(7) 2_655
O14 W1 1.942(7) 2_655
O15 C4 1.270(14) .
O15 K2 2.734(19) .
O16 C4 1.260(14) .
O16 La 2.480(8) 14_455
O16 K2 3.001(18) .
O17 C5 1.240(14) .
O17 La 2.459(9) 14_455
O18 C5 1.251(15) .
O19 C9 1.243(15) .
O19 K1 3.173(10) 17
O20 C9 1.246(15) .
O20 K1 2.702(9) 17
O21 C10 1.310(15) .
O22 C10 1.199(15) .
O22 K1 2.693(11) 3_665
O23 K2 2.886(18) 15
K2 O12 2.81(2) 10_665
K2 O24 2.84(4) 15
K2 O23 2.886(19) 14_455
K2 O25 3.00(6) .
K2 C4 3.21(2) .
K2 O25 3.33(6) 3_565
K2 K1 4.250(17) 15
O24 K2 2.84(4) 14_455
O24 K1 3.17(3) 16
N1 C1 1.311(15) .
N1 C2 1.398(14) .
N2 C1 1.355(14) .
N2 C3 1.381(15) .
N3 C6 1.326(15) .
N3 C8 1.363(16) .
N4 C6 1.329(16) .
N4 C7 1.351(16) .
C2 C3 1.383(16) .
C2 C4 1.454(17) .
C3 C5 1.495(15) .
C7 C8 1.350(16) .
C7 C10 1.491(18) .
C8 C9 1.498(16) .
C9 K1 3.197(13) 17
O25 K2 3.33(6) 2_665

loop_
_geom_torsion_atom_site_label_1
_geom_torsion_atom_site_label_2
_geom_torsion_atom_site_label_3
_geom_torsion_atom_site_label_4
_geom_torsion
_geom_torsion_site_symmetry_1
_geom_torsion_site_symmetry_4
O1 Si O1 W2 61.7(8) 2_655 .
O1 Si O1 W2 -179.4(3) 3_665 .
O2 Si O1 W2 -58.8(5) . .
O1 Si O1 W4 -179.0(3) 2_655 .
O1 Si O1 W4 -60.1(8) 3_665 .
O2 Si O1 W4 60.4(5) . .
O1 Si O1 W3 -57.8(5) 2_655 .
O1 Si O1 W3 61.0(5) 3_665 .
O2 Si O1 W3 -178.4(3) . .
O6 W2 O1 Si -178.4(16) . .
O14 W2 O1 Si 40.9(5) . .
O7 W2 O1 Si 133.8(6) . .
O11 W2 O1 Si -45.3(5) . .
O10 W2 O1 Si -133.5(6) . .
O6 W2 O1 W4 47.7(18) . .
O14 W2 O1 W4 -93.0(3) . .
O7 W2 O1 W4 -0.1(3) . .
O11 W2 O1 W4 -179.2(3) . .
O10 W2 O1 W4 92.7(3) . .
O6 W2 O1 W3 -44.2(18) . .
O14 W2 O1 W3 175.2(3) . .
O7 W2 O1 W3 -92.0(3) . .
O11 W2 O1 W3 88.9(3) . .
O10 W2 O1 W3 0.8(3) . .
O8 W4 O1 Si -176.1(14) . .
O11 W4 O1 Si 43.0(5) 3_665 .
O5 W4 O1 Si -44.8(5) . .
O9 W4 O1 Si 135.1(6) . .
O7 W4 O1 Si -133.1(6) . .
K1 W4 O1 Si 150.2(4) 15 .
O8 W4 O1 W2 -42.9(17) . .
O11 W4 O1 W2 176.2(3) 3_665 .
O5 W4 O1 W2 88.4(3) . .
O9 W4 O1 W2 -91.7(3) . .
O7 W4 O1 W2 0.1(3) . .
K1 W4 O1 W2 -76.7(2) 15 .
O8 W4 O1 W3 48.8(17) . .
O11 W4 O1 W3 -92.2(3) 3_665 .
O5 W4 O1 W3 180.0(3) . .
O9 W4 O1 W3 -0.1(3) . .
O7 W4 O1 W3 91.7(3) . .
K1 W4 O1 W3 15.0(3) 15 .
O12 W3 O1 Si -171.7(17) . .
O13 W3 O1 Si 41.4(5) . .
O10 W3 O1 Si 132.6(5) . .
O13 W3 O1 Si -45.7(5) 3_665 .
O9 W3 O1 Si -134.9(5) . .
K1 W3 O1 Si -148.0(4) 15 .
O12 W3 O1 W2 54.9(19) . .
O13 W3 O1 W2 -92.0(3) . .
O10 W3 O1 W2 -0.8(3) . .
O13 W3 O1 W2 -179.0(3) 3_665 .
O9 W3 O1 W2 91.7(3) . .
K1 W3 O1 W2 78.7(2) 15 .
O12 W3 O1 W4 -36.7(19) . .
O13 W3 O1 W4 176.4(3) . .
O10 W3 O1 W4 -92.4(3) . .
O13 W3 O1 W4 89.3(3) 3_665 .
O9 W3 O1 W4 0.1(3) . .
K1 W3 O1 W4 -13.0(2) 15 .
O1 Si O2 W1 61.9(3) 2_655 3_665
O1 Si O2 W1 -58.1(3) 3_665 3_665
O1 Si O2 W1 -178.1(3) . 3_665
O1 Si O2 W1 -178.1(3) 2_655 .
O1 Si O2 W1 61.9(3) 3_665 .
O1 Si O2 W1 -58.1(3) . .
O1 Si O2 W1 -58.1(3) 2_655 2_655
O1 Si O2 W1 -178.1(3) 3_665 2_655
O1 Si O2 W1 61.9(3) . 2_655
O4 W1 O2 Si 179(100) . .
O3 W1 O2 Si 133.4(2) 2_655 .
O5 W1 O2 Si 41.3(2) . .
O3 W1 O2 Si -133.4(2) . .
O14 W1 O2 Si -44.2(2) 3_665 .
O4 W1 O2 W1 -46.6(19) . 3_665
O3 W1 O2 W1 -92.4(4) 2_655 3_665
O5 W1 O2 W1 175.6(3) . 3_665
O3 W1 O2 W1 0.9(3) . 3_665
O14 W1 O2 W1 90.1(3) 3_665 3_665
O4 W1 O2 W1 44.9(19) . 2_655
O3 W1 O2 W1 -0.9(3) 2_655 2_655
O5 W1 O2 W1 -93.0(3) . 2_655
O3 W1 O2 W1 92.4(3) . 2_655
O14 W1 O2 W1 -178.4(3) 3_665 2_655
O4 W1 O3 W1 172.5(5) . 3_665
O3 W1 O3 W1 72.2(5) 2_655 3_665
O5 W1 O3 W1 -15.3(11) . 3_665
O14 W1 O3 W1 -85.9(5) 3_665 3_665
O2 W1 O3 W1 -1.3(4) . 3_665
O8 W4 O5 W1 -129.1(9) . .
O11 W4 O5 W1 -26.4(9) 3_665 .
O9 W4 O5 W1 59.6(14) . .
O7 W4 O5 W1 132.9(9) . .
O1 W4 O5 W1 59.8(9) . .
K1 W4 O5 W1 -158.5(5) 15 .
O4 W1 O5 W4 127.0(9) . .
O3 W1 O5 W4 -132.4(9) 2_655 .
O3 W1 O5 W4 -45.3(14) . .
O14 W1 O5 W4 25.8(9) 3_665 .
O2 W1 O5 W4 -58.7(9) . .
O14 W2 O6 La 142.5(11) . 14_455
O7 W2 O6 La 48.7(12) . 14_455
O11 W2 O6 La -129.1(11) . 14_455
O10 W2 O6 La -40.4(12) . 14_455
O1 W2 O6 La 3(3) . 14_455
O6 W2 O7 W4 -171.6(5) . .
O14 W2 O7 W4 86.1(5) . .
O11 W2 O7 W4 2.5(13) . .
O10 W2 O7 W4 -72.9(5) . .
O1 W2 O7 W4 0.1(4) . .
O8 W4 O7 W2 172.0(5) . .
O11 W4 O7 W2 -10.8(13) 3_665 .
O5 W4 O7 W2 -85.2(5) . .
O9 W4 O7 W2 73.1(5) . .
O1 W4 O7 W2 -0.1(4) . .
K1 W4 O7 W2 115.9(5) 15 .
O11 W4 O8 La -143.1(8) 3_665 .
O5 W4 O8 La -52.7(9) . .
O9 W4 O8 La 123.9(8) . .
O7 W4 O8 La 35.9(9) . .
O1 W4 O8 La 77(2) . .
K1 W4 O8 La 114.4(9) 15 .
O11 W4 O8 K1 102.5(3) 3_665 15
O5 W4 O8 K1 -167.1(3) . 15
O9 W4 O8 K1 9.6(3) . 15
O7 W4 O8 K1 -78.5(3) . 15
O1 W4 O8 K1 -37.3(17) . 15
O17 La O8 W4 -140.4(9) 15 .
O16 La O8 W4 -147.4(7) 15 .
O15 La O8 W4 -59.7(8) . .
O19 La O8 W4 75.5(9) . .
O6 La O8 W4 150.5(8) 15 .
O23 La O8 W4 -24.1(10) . .
N1 La O8 W4 5.8(8) . .
N3 La O8 W4 89.2(9) . .
K1 La O8 W4 -114.1(9) 15 .
K2 La O8 W4 -80.8(8) . .
O17 La O8 K1 -26.3(3) 15 15
O16 La O8 K1 -33.4(5) 15 15
O15 La O8 K1 54.4(3) . 15
O19 La O8 K1 -170.4(3) . 15
O6 La O8 K1 -95.4(3) 15 15
O23 La O8 K1 89.9(4) . 15
N1 La O8 K1 119.8(3) . 15
N3 La O8 K1 -156.7(3) . 15
K2 La O8 K1 33.3(3) . 15
O8 W4 O9 W3 -171.2(5) . .
O11 W4 O9 W3 85.6(5) 3_665 .
O5 W4 O9 W3 0.3(11) . .
O7 W4 O9 W3 -73.1(5) . .
O1 W4 O9 W3 0.1(4) . .
K1 W4 O9 W3 -159.2(7) 15 .
O8 W4 O9 K1 -11.9(4) . 15
O11 W4 O9 K1 -115.1(3) 3_665 15
O5 W4 O9 K1 159.5(7) . 15
O7 W4 O9 K1 86.2(3) . 15
O1 W4 O9 K1 159.3(4) . 15
O12 W3 O9 W4 173.4(5) . .
O13 W3 O9 W4 -9.7(11) . .
O10 W3 O9 W4 72.8(5) . .
O13 W3 O9 W4 -84.7(5) 3_665 .
O1 W3 O9 W4 -0.1(4) . .
K1 W3 O9 W4 156.1(8) 15 .
O12 W3 O9 K1 17.4(5) . 15
O13 W3 O9 K1 -165.8(6) . 15
O10 W3 O9 K1 -83.3(4) . 15
O13 W3 O9 K1 119.2(5) 3_665 15
O1 W3 O9 K1 -156.2(5) . 15
O12 W3 O10 W2 -169.9(5) . .
O13 W3 O10 W2 86.4(5) . .
O13 W3 O10 W2 5.5(11) 3_665 .
O9 W3 O10 W2 -70.9(5) . .
O1 W3 O10 W2 1.1(4) . .
K1 W3 O10 W2 -104.0(4) 15 .
O6 W2 O10 W3 170.9(4) . .
O14 W2 O10 W3 -17.0(11) . .
O7 W2 O10 W3 72.3(5) . .
O11 W2 O10 W3 -87.4(5) . .
O1 W2 O10 W3 -1.1(4) . .
O6 W2 O11 W4 -132.0(9) . 2_655
O14 W2 O11 W4 -30.6(9) . 2_655
O7 W2 O11 W4 54.0(15) . 2_655
O10 W2 O11 W4 129.6(9) . 2_655
O1 W2 O11 W4 56.3(9) . 2_655
O13 W3 O12 K2 -4(3) . 10_665
O10 W3 O12 K2 -96(3) . 10_665
O13 W3 O12 K2 85(3) 3_665 10_665
O9 W3 O12 K2 175(3) . 10_665
O1 W3 O12 K2 -150(2) . 10_665
K1 W3 O12 K2 -175(3) 15 10_665
O12 W3 O13 W3 128.1(10) . 2_655
O10 W3 O13 W3 -130.7(10) . 2_655
O13 W3 O13 W3 26.4(12) 3_665 2_655
O9 W3 O13 W3 -48.7(15) . 2_655
O1 W3 O13 W3 -57.8(10) . 2_655
K1 W3 O13 W3 170.9(4) 15 2_655
O6 W2 O14 W1 133.3(9) . 2_655
O7 W2 O14 W1 -127.4(9) . 2_655
O11 W2 O14 W1 31.8(9) . 2_655
O10 W2 O14 W1 -38.8(15) . 2_655
O1 W2 O14 W1 -53.9(9) . 2_655
O17 La O15 C4 163.1(10) 15 .
O16 La O15 C4 -129.7(9) 15 .
O19 La O15 C4 -40.0(11) . .
O6 La O15 C4 151.7(8) 15 .
O23 La O15 C4 -68.8(9) . .
O8 La O15 C4 87.3(9) . .
N1 La O15 C4 8.6(9) . .
N3 La O15 C4 48.3(11) . .
K1 La O15 C4 134.8(10) 15 .
K2 La O15 C4 -140.7(13) . .
O17 La O15 K2 -56.2(6) 15 .
O16 La O15 K2 10.9(6) 15 .
O19 La O15 K2 100.7(6) . .
O6 La O15 K2 -67.6(8) 15 .
O23 La O15 K2 71.8(6) . .
O8 La O15 K2 -132.0(6) . .
N1 La O15 K2 149.2(7) . .
N3 La O15 K2 -171.0(6) . .
K1 La O15 K2 -84.6(6) 15 .
O24 K1 O17 C5 123.6(10) . .
O22 K1 O17 C5 -42.8(8) 2_655 .
O20 K1 O17 C5 61.5(7) 18_545 .
O9 K1 O17 C5 -122.7(7) 14_455 .
O18 K1 O17 C5 -14.9(7) . .
O24 K1 O17 C5 78.0(14) 16 .
O19 K1 O17 C5 31.4(8) 18_545 .
C9 K1 O17 C5 42.0(7) 18_545 .
O8 K1 O17 C5 -128.6(8) 14_455 .
W4 K1 O17 C5 -129.3(7) 14_455 .
O24 K1 O17 La -77.0(8) . 14_455
O22 K1 O17 La 116.6(4) 2_655 14_455
O20 K1 O17 La -139.0(4) 18_545 14_455
O9 K1 O17 La 36.7(5) 14_455 14_455
O18 K1 O17 La 144.6(5) . 14_455
O24 K1 O17 La -122.6(11) 16 14_455
O19 K1 O17 La -169.1(3) 18_545 14_455
C5 K1 O17 La 159.4(9) . 14_455
C9 K1 O17 La -158.6(4) 18_545 14_455
O8 K1 O17 La 30.8(3) 14_455 14_455
W4 K1 O17 La 30.1(3) 14_455 14_455
O24 K1 O18 C5 -51.7(13) . .
O22 K1 O18 C5 167.4(8) 2_655 .
O20 K1 O18 C5 -75.7(7) 18_545 .
O9 K1 O18 C5 110.8(7) 14_455 .
O17 K1 O18 C5 14.7(7) . .
O24 K1 O18 C5 -122.3(10) 16 .
O19 K1 O18 C5 -120.4(7) 18_545 .
C9 K1 O18 C5 -99.2(7) 18_545 .
O8 K1 O18 C5 67.8(7) 14_455 .
W4 K1 O18 C5 84.6(7) 14_455 .
O17 La O19 C9 -85.2(11) 15 .
O16 La O19 C9 -128.2(10) 15 .
O15 La O19 C9 133.7(9) . .
O6 La O19 C9 -53.0(10) 15 .
O23 La O19 C9 163.2(10) . .
O8 La O19 C9 27.7(11) . .
N1 La O19 C9 91.8(10) . .
N3 La O19 C9 13.3(9) . .
K1 La O19 C9 -20(2) 15 .
K2 La O19 C9 174.4(9) . .
O17 La O19 K1 139.1(6) 15 17
O16 La O19 K1 96.0(6) 15 17
O15 La O19 K1 -2.1(8) . 17
O6 La O19 K1 171.3(6) 15 17
O23 La O19 K1 27.5(6) . 17
O8 La O19 K1 -108.0(6) . 17
N1 La O19 K1 -43.9(6) . 17
N3 La O19 K1 -122.5(7) . 17
K1 La O19 K1 -155.6(8) 15 17
K2 La O19 K1 38.6(8) . 17
O17 La O23 K2 -53.4(6) 15 15
O16 La O23 K2 -4.0(5) 15 15
O15 La O23 K2 -115.6(6) . 15
O19 La O23 K2 85.8(6) . 15
O6 La O23 K2 35.5(7) 15 15
O8 La O23 K2 -151.6(5) . 15
N1 La O23 K2 178.2(6) . 15
N3 La O23 K2 117.1(5) . 15
K1 La O23 K2 -93.6(5) 15 15
K2 La O23 K2 -85.3(6) . 15
C4 O15 K2 O12 -109.8(12) . 10_665
La O15 K2 O12 101.4(11) . 10_665
C4 O15 K2 O24 -87.9(10) . 15
La O15 K2 O24 123.3(8) . 15
C4 O15 K2 O23 -19.2(9) . 14_455
La O15 K2 O23 -168.0(4) . 14_455
C4 O15 K2 O25 134.4(19) . .
La O15 K2 O25 -14(2) . .
C4 O15 K2 O16 -14.1(7) . .
La O15 K2 O16 -162.9(7) . .
La O15 K2 C4 -148.8(10) . .
C4 O15 K2 O25 31(3) . 3_565
La O15 K2 O25 -118(2) . 3_565
C4 O15 K2 K1 -122.5(8) . 15
La O15 K2 K1 88.7(5) . 15
C4 O15 K2 La 148.8(10) . .
C4 O16 K2 O15 14.0(7) . .
La O16 K2 O15 -170.3(6) 14_455 .
C4 O16 K2 O12 143.4(9) . 10_665
La O16 K2 O12 -40.9(9) 14_455 10_665
C4 O16 K2 O24 106.7(10) . 15
La O16 K2 O24 -77.5(8) 14_455 15
C4 O16 K2 O23 -171.9(8) . 14_455
La O16 K2 O23 3.8(5) 14_455 14_455
C4 O16 K2 O25 -88(3) . .
La O16 K2 O25 88(3) 14_455 .
La O16 K2 C4 175.7(10) 14_455 .
C4 O16 K2 O25 -144.1(14) . 3_565
La O16 K2 O25 31.6(13) 14_455 3_565
C4 O16 K2 K1 67.5(7) . 15
La O16 K2 K1 -116.7(4) 14_455 15
C4 O16 K2 La 6.1(7) . .
La O16 K2 La -178.2(4) 14_455 .
O17 La K2 O15 114.2(6) 15 .
O16 La K2 O15 -168.8(7) 15 .
O19 La K2 O15 -108.3(6) . .
O6 La K2 O15 138.7(6) 15 .
O23 La K2 O15 -96.9(6) . .
O8 La K2 O15 45.7(6) . .
N1 La K2 O15 -27.0(6) . .
N3 La K2 O15 19.2(12) . .
K1 La K2 O15 74.5(6) 15 .
O17 La K2 O12 3.0(7) 15 10_665
O16 La K2 O12 80.0(8) 15 10_665
O15 La K2 O12 -111.1(11) . 10_665
O19 La K2 O12 140.5(7) . 10_665
O6 La K2 O12 27.6(10) 15 10_665
O23 La K2 O12 151.9(9) . 10_665
O8 La K2 O12 -65.5(8) . 10_665
N1 La K2 O12 -138.1(8) . 10_665
N3 La K2 O12 -91.9(11) . 10_665
K1 La K2 O12 -36.7(7) 15 10_665
O17 La K2 O24 59.3(7) 15 15
O16 La K2 O24 136.3(8) 15 15
O15 La K2 O24 -54.9(8) . 15
O19 La K2 O24 -163.2(7) . 15
O6 La K2 O24 83.9(8) 15 15
O23 La K2 O24 -151.8(8) . 15
O8 La K2 O24 -9.2(8) . 15
N1 La K2 O24 -81.9(8) . 15
N3 La K2 O24 -35.7(12) . 15
K1 La K2 O24 19.6(7) 15 15
O17 La K2 O23 129.0(7) 15 14_455
O16 La K2 O23 -154.0(7) 15 14_455
O15 La K2 O23 14.8(6) . 14_455
O19 La K2 O23 -93.5(7) . 14_455
O6 La K2 O23 153.6(5) 15 14_455
O23 La K2 O23 -82.1(7) . 14_455
O8 La K2 O23 60.5(7) . 14_455
N1 La K2 O23 -12.1(7) . 14_455
N3 La K2 O23 34.0(13) . 14_455
K1 La K2 O23 89.3(6) 15 14_455
O17 La K2 O25 -76.5(13) 15 .
O16 La K2 O25 0.5(13) 15 .
O15 La K2 O25 169.3(15) . .
O19 La K2 O25 61.0(14) . .
O6 La K2 O25 -51.9(14) 15 .
O23 La K2 O25 72.4(13) . .
O8 La K2 O25 -145.0(13) . .
N1 La K2 O25 142.3(13) . .
N3 La K2 O25 -171.5(14) . .
K1 La K2 O25 -116.2(13) 15 .
O17 La K2 O16 126.9(4) 15 .
O16 La K2 O16 -156.1(4) 15 .
O15 La K2 O16 12.7(5) . .
O19 La K2 O16 -95.6(5) . .
O6 La K2 O16 151.5(3) 15 .
O23 La K2 O16 -84.2(4) . .
O8 La K2 O16 58.4(4) . .
N1 La K2 O16 -14.2(4) . .
N3 La K2 O16 31.9(10) . .
K1 La K2 O16 87.2(4) 15 .
O17 La K2 C4 130.1(5) 15 .
O16 La K2 C4 -152.9(4) 15 .
O15 La K2 C4 16.0(6) . .
O19 La K2 C4 -92.4(5) . .
O6 La K2 C4 154.7(4) 15 .
O23 La K2 C4 -81.0(4) . .
O8 La K2 C4 61.6(4) . .
N1 La K2 C4 -11.0(4) . .
N3 La K2 C4 35.2(10) . .
K1 La K2 C4 90.4(4) 15 .
O17 La K2 O25 -133(2) 15 3_565
O16 La K2 O25 -56(2) 15 3_565
O15 La K2 O25 112(2) . 3_565
O19 La K2 O25 4(2) . 3_565
O6 La K2 O25 -109(2) 15 3_565
O23 La K2 O25 15(2) . 3_565
O8 La K2 O25 158(2) . 3_565
N1 La K2 O25 85(2) . 3_565
N3 La K2 O25 132(2) . 3_565
K1 La K2 O25 -173(2) 15 3_565
O17 La K2 K1 39.7(2) 15 15
O16 La K2 K1 116.7(3) 15 15
O15 La K2 K1 -74.5(6) . 15
O19 La K2 K1 177.2(3) . 15
O6 La K2 K1 64.3(3) 15 15
O23 La K2 K1 -171.4(3) . 15
O8 La K2 K1 -28.8(2) . 15
N1 La K2 K1 -101.4(3) . 15
N3 La K2 K1 -55.2(9) . 15
O22 K1 O24 K2 161.7(6) 2_655 14_455
O20 K1 O24 K2 67.4(8) 18_545 14_455
O9 K1 O24 K2 -121.4(8) 14_455 14_455
O17 K1 O24 K2 0.3(11) . 14_455
O18 K1 O24 K2 43.0(15) . 14_455
O24 K1 O24 K2 151(2) 16 14_455
O19 K1 O24 K2 108.3(9) 18_545 14_455
C5 K1 O24 K2 22.2(13) . 14_455
C9 K1 O24 K2 86.0(9) 18_545 14_455
O8 K1 O24 K2 -65.1(10) 14_455 14_455
W4 K1 O24 K2 -92.6(9) 14_455 14_455
O22 K1 O24 K1 11(2) 2_655 16
O20 K1 O24 K1 -83.3(13) 18_545 16
O9 K1 O24 K1 87.9(13) 14_455 16
O17 K1 O24 K1 -150.4(11) . 16
O18 K1 O24 K1 -107.6(13) . 16
O24 K1 O24 K1 0.000(2) 16 16
O19 K1 O24 K1 -42.4(12) 18_545 16
C5 K1 O24 K1 -128.5(11) . 16
C9 K1 O24 K1 -64.7(13) 18_545 16
O8 K1 O24 K1 144.3(11) 14_455 16
W4 K1 O24 K1 116.7(12) 14_455 16
O17 La N1 C1 141.3(11) 15 .
O16 La N1 C1 -108.1(12) 15 .
O15 La N1 C1 175.8(13) . .
O19 La N1 C1 -36.3(12) . .
O6 La N1 C1 28.1(14) 15 .
O23 La N1 C1 -105.1(12) . .
O8 La N1 C1 95.3(12) . .
N3 La N1 C1 25.5(11) . .
K1 La N1 C1 134.9(11) 15 .
K2 La N1 C1 -169.9(12) . .
O17 La N1 C2 -44.5(9) 15 .
O16 La N1 C2 66.1(9) 15 .
O15 La N1 C2 -10.1(7) . .
O19 La N1 C2 137.9(8) . .
O6 La N1 C2 -157.8(7) 15 .
O23 La N1 C2 69.0(8) . .
O8 La N1 C2 -90.5(8) . .
N3 La N1 C2 -160.4(8) . .
K1 La N1 C2 -50.9(7) 15 .
K2 La N1 C2 4.3(8) . .
O17 La N3 C6 -34.2(13) 15 .
O16 La N3 C6 -120.5(12) 15 .
O15 La N3 C6 61.9(13) . .
O19 La N3 C6 -171.5(13) . .
O6 La N3 C6 -80.9(12) 15 .
O23 La N3 C6 155.2(12) . .
O8 La N3 C6 20.9(12) . .
N1 La N3 C6 97.3(12) . .
K1 La N3 C6 3.0(13) 15 .
K2 La N3 C6 49.7(17) . .
O17 La N3 C8 123.4(8) 15 .
O16 La N3 C8 37.0(9) 15 .
O15 La N3 C8 -140.6(7) . .
O19 La N3 C8 -13.9(7) . .
O6 La N3 C8 76.7(8) 15 .
O23 La N3 C8 -47.3(9) . .
O8 La N3 C8 178.5(9) . .
N1 La N3 C8 -105.1(8) . .
K1 La N3 C8 160.6(7) 15 .
K2 La N3 C8 -152.7(8) . .
C2 N1 C1 N2 -0.6(13) . .
La N1 C1 N2 173.9(8) . .
C3 N2 C1 N1 -0.7(14) . .
C1 N1 C2 C3 1.7(13) . .
La N1 C2 C3 -174.2(7) . .
C1 N1 C2 C4 -172.0(10) . .
La N1 C2 C4 12.1(12) . .
C1 N2 C3 C2 1.7(13) . .
C1 N2 C3 C5 -178.0(10) . .
N1 C2 C3 N2 -2.0(13) . .
C4 C2 C3 N2 170.2(12) . .
N1 C2 C3 C5 177.5(12) . .
C4 C2 C3 C5 -10(2) . .
La O16 C4 O15 163.3(13) 14_455 .
K2 O16 C4 O15 -25.4(11) . .
La O16 C4 C2 -14(3) 14_455 .
K2 O16 C4 C2 157.0(11) . .
La O16 C4 K2 -171.4(19) 14_455 .
La O15 C4 O16 176.6(8) . .
K2 O15 C4 O16 28.5(13) . .
La O15 C4 C2 -5.6(15) . .
K2 O15 C4 C2 -153.8(9) . .
La O15 C4 K2 148.1(10) . .
C3 C2 C4 O16 1(2) . .
N1 C2 C4 O16 172.4(10) . .
C3 C2 C4 O15 -177.0(12) . .
N1 C2 C4 O15 -5.3(16) . .
C3 C2 C4 K2 113(2) . .
N1 C2 C4 K2 -75(2) . .
O15 K2 C4 O16 -154.1(12) . .
O12 K2 C4 O16 -53.3(13) 10_665 .
O24 K2 C4 O16 -66.9(10) 15 .
O23 K2 C4 O16 6.9(7) 14_455 .
O25 K2 C4 O16 135(2) . .
O25 K2 C4 O16 44.9(16) 3_565 .
K1 K2 C4 O16 -106.1(7) 15 .
La K2 C4 O16 -172.2(9) . .
O12 K2 C4 O15 100.8(13) 10_665 .
O24 K2 C4 O15 87.1(10) 15 .
O23 K2 C4 O15 160.9(9) 14_455 .
O25 K2 C4 O15 -71(2) . .
O16 K2 C4 O15 154.1(12) . .
O25 K2 C4 O15 -161.0(17) 3_565 .
K1 K2 C4 O15 48.0(7) 15 .
La K2 C4 O15 -18.1(6) . .
O15 K2 C4 C2 84(2) . .
O12 K2 C4 C2 -175.6(18) 10_665 .
O24 K2 C4 C2 171(2) 15 .
O23 K2 C4 C2 -116(2) 14_455 .
O25 K2 C4 C2 13(4) . .
O16 K2 C4 C2 -122(2) . .
O25 K2 C4 C2 -77(3) 3_565 .
K1 K2 C4 C2 132(2) 15 .
La K2 C4 C2 65(2) . .
La O17 C5 O18 -117.1(13) 14_455 .
K1 O17 C5 O18 32.4(14) . .
La O17 C5 C3 65.8(16) 14_455 .
K1 O17 C5 C3 -144.6(9) . .
La O17 C5 K1 -149.6(13) 14_455 .
K1 O18 C5 O17 -28.8(12) . .
K1 O18 C5 C3 148.3(9) . .
N2 C3 C5 O17 171.4(11) . .
C2 C3 C5 O17 -8(2) . .
N2 C3 C5 O18 -5.9(16) . .
C2 C3 C5 O18 174.6(13) . .
N2 C3 C5 K1 93.2(18) . .
C2 C3 C5 K1 -86(2) . .
O24 K1 C5 O17 -65.7(11) . .
O22 K1 C5 O17 140.7(7) 2_655 .
O20 K1 C5 O17 -111.8(8) 18_545 .
O9 K1 C5 O17 69.1(8) 14_455 .
O18 K1 C5 O17 152.7(12) . .
O24 K1 C5 O17 -129.3(11) 16 .
O19 K1 C5 O17 -150.3(7) 18_545 .
C9 K1 C5 O17 -135.2(8) 18_545 .
O8 K1 C5 O17 44.5(7) 14_455 .
W4 K1 C5 O17 52.0(7) 14_455 .
O24 K1 C5 O18 141.6(10) . .
O22 K1 C5 O18 -12.0(7) 2_655 .
O20 K1 C5 O18 95.5(7) 18_545 .
O9 K1 C5 O18 -83.6(8) 14_455 .
O17 K1 C5 O18 -152.7(12) . .
O24 K1 C5 O18 78.0(11) 16 .
O19 K1 C5 O18 57.0(7) 18_545 .
C9 K1 C5 O18 72.1(7) 18_545 .
O8 K1 C5 O18 -108.2(7) 14_455 .
W4 K1 C5 O18 -100.7(7) 14_455 .
O24 K1 C5 C3 31(2) . .
O22 K1 C5 C3 -122.9(17) 2_655 .
O20 K1 C5 C3 -15.4(16) 18_545 .
O9 K1 C5 C3 165.4(16) 14_455 .
O17 K1 C5 C3 96.4(19) . .
O18 K1 C5 C3 -111(2) . .
O24 K1 C5 C3 -33(2) 16 .
O19 K1 C5 C3 -53.9(17) 18_545 .
C9 K1 C5 C3 -38.9(17) 18_545 .
O8 K1 C5 C3 140.8(18) 14_455 .
W4 K1 C5 C3 148.4(17) 14_455 .
C8 N3 C6 N4 -0.3(14) . .
La N3 C6 N4 158.5(9) . .
C7 N4 C6 N3 0.0(15) . .
C6 N4 C7 C8 0.4(14) . .
C6 N4 C7 C10 -177.3(11) . .
N4 C7 C8 N3 -0.6(14) . .
C10 C7 C8 N3 176.7(13) . .
N4 C7 C8 C9 178.9(12) . .
C10 C7 C8 C9 -4(2) . .
C6 N3 C8 C7 0.5(14) . .
La N3 C8 C7 -164.9(8) . .
C6 N3 C8 C9 -179.0(10) . .
La N3 C8 C9 15.6(13) . .
La O19 C9 O20 171.6(9) . .
K1 O19 C9 O20 -31.7(12) 17 .
La O19 C9 C8 -10.6(15) . .
K1 O19 C9 C8 146.0(10) 17 .
La O19 C9 K1 -156.6(7) . 17
K1 O20 C9 O19 38.4(14) 17 .
K1 O20 C9 C8 -139.4(9) 17 .
C7 C8 C9 O19 175.2(13) . .
N3 C8 C9 O19 -5.4(17) . .
C7 C8 C9 O20 -7(2) . .
N3 C8 C9 O20 172.5(11) . .
C7 C8 C9 K1 -75.3(19) . 17
N3 C8 C9 K1 104.2(16) . 17
K1 O22 C10 O21 -137.8(11) 3_665 .
K1 O22 C10 C7 45(2) 3_665 .
C8 C7 C10 O22 -176.6(13) . .
N4 C7 C10 O22 0(2) . .
C8 C7 C10 O21 6(2) . .
N4 C7 C10 O21 -176.7(11) . .
O15 K2 O25 K2 -46(7) . 2_665
O12 K2 O25 K2 171(6) 10_665 2_665
O24 K2 O25 K2 -166(5) 15 2_665
O23 K2 O25 K2 104(6) 14_455 2_665
O16 K2 O25 K2 33(8) . 2_665
C4 K2 O25 K2 -15(7) . 2_665
O25 K2 O25 K2 99(6) 3_565 2_665
K1 K2 O25 K2 -119(5) 15 2_665
La K2 O25 K2 -53(6) . 2_665
